data_1575530
loop_
_publ_author_name
'Do&#x10d;ekal, Vojt&#x11b;ch'
'Kur&#x10d;ina, Adam'
'C&#xed;sa&#x159;ov&#xe1;, Ivana'
'Vesel&#xfd;, Jan'

_publ_section_title
;
 Enantioselective lactonization catalyzed by chiral N-heterocyclic
 carbenes enables access to inherently chiral eight-membered lactones.
;
_journal_issue 37
_journal_name_full 'Chemical science'
_journal_page_first 17369
_journal_page_last 17373
_journal_paper_doi 10.1039/d5sc05037e
_journal_volume 16
_journal_year 2025
_chemical_absolute_configuration ad
_chemical_compound_source 'synthesized by the authors'
_chemical_formula_moiety 'C19 H12 O2'
_chemical_formula_sum 'C19 H12 O2'
_chemical_formula_weight 272.29
_space_group_crystal_system monoclinic
_space_group_IT_number 5
_space_group_name_Hall 'C 2y'
_space_group_name_H-M_alt 'C 1 2 1'
_atom_sites_solution_hydrogens geom
_atom_sites_solution_primary 'Intrinsic Phasing'
_audit_creation_method
;FinalCif 2024.9-1 by Daniel Kratzert, Freiburg 2025, 
https://dkratzert.de/finalcif.html
;
_audit_update_record
;
2025-06-23 deposited with the CCDC.	2025-08-25 downloaded from the CCDC.
;
_cell_angle_alpha 90
_cell_angle_beta 97.8140(10)
_cell_angle_gamma 90
_cell_formula_units_Z 8
_cell_length_a 16.6502(7)
_cell_length_b 7.3452(3)
_cell_length_c 21.9150(9)
_cell_measurement_reflns_used 9912
_cell_measurement_temperature 100.14999999999998
_cell_measurement_theta_max 79.3049
_cell_measurement_theta_min 5.3632
_cell_measurement_wavelength 1.54178
_cell_volume 2655.30(19)
_computing_cell_refinement 'SAINT V8.41 (Bruker AXS LLC)'
_computing_data_collection 'Bruker Instrument Service v8.5.5.6'
_computing_data_reduction 'SAINT V8.41 (Bruker AXS LLC)'
_computing_molecular_graphics 'shelXle (C.B. Huebschle, rev 1503)'
_computing_structure_refinement 'SHELXL-2019/2 (Sheldrick, 2019)'
_computing_structure_solution 'SHELXT 2018/2 (Sheldrick, 2018)'
_diffrn_ambient_environment N~2~
_diffrn_ambient_temperature 100(2)
_diffrn_detector CPAD
_diffrn_detector_area_resol_mean 7.391
_diffrn_detector_type 'Bruker PHOTON III'
_diffrn_measured_fraction_theta_full 0.999
_diffrn_measured_fraction_theta_max 0.989
_diffrn_measurement_details
;<Phi   scan: start= 360.0; len= 180.0; end= 540.0 at [Counterclockwise Eulerian 
angles: dx= 40.00 mm theta=  25.000 deg omega= 360.000 deg chi=  54.740 deg] 
measure for 1.0 seconds; frame angle 1.00 degrees, wavelength=1.54184>
<Phi   scan: start= 360.0; len= 180.0; end= 540.0 at [Counterclockwise Eulerian 
angles: dx= 40.00 mm theta=  27.500 deg omega= 360.000 deg chi=  54.740 deg] 
measure for 1.0 seconds; frame angle 1.00 degrees, wavelength=1.54184>
<Phi   scan: start= 180.0; len= 180.0; end= 360.0 at [Counterclockwise Eulerian 
angles: dx= 40.00 mm theta=  27.500 deg omega= 360.000 deg chi=  54.740 deg] 
measure for 1.0 seconds; frame angle 1.00 degrees, wavelength=1.54184>
<Omega scan: start=   1.4; len= 112.0; end= 113.4 at [Counterclockwise Eulerian 
angles: dx= 40.00 mm theta=  53.787 deg phi= 360.000 deg chi=  65.500 deg] 
measure for 15.0 seconds; frame angle 0.50 degrees, wavelength=1.54184>
<Phi   scan: start= 308.0; len= 216.0; end= 524.0 at [Counterclockwise Eulerian 
angles: dx= 40.00 mm theta=  53.787 deg omega= 107.777 deg chi= -24.000 deg] 
measure for 15.0 seconds; frame angle 0.50 degrees, wavelength=1.54184>
<Omega scan: start=   1.4; len= 112.0; end= 113.4 at [Counterclockwise Eulerian 
angles: dx= 40.00 mm theta=  53.787 deg phi= 160.000 deg chi=  65.500 deg] 
measure for 15.0 seconds; frame angle 0.50 degrees, wavelength=1.54184>
<Omega scan: start=   1.4; len= 112.0; end= 113.4 at [Counterclockwise Eulerian 
angles: dx= 40.00 mm theta=  53.787 deg phi= 320.000 deg chi=  65.500 deg] 
measure for 15.0 seconds; frame angle 0.50 degrees, wavelength=1.54184>
<Phi   scan: start= 360.0; len=   0.5; end= 360.5 at [Counterclockwise Eulerian 
angles: dx= 40.00 mm theta= -23.787 deg omega=  58.298 deg chi= -44.500 deg] 
measure for 4.0 seconds; frame angle 0.50 degrees, wavelength=1.54184>
<Omega scan: start=  90.6; len=  83.5; end= 174.1 at [Counterclockwise Eulerian 
angles: dx= 40.00 mm theta=  46.287 deg phi= 180.000 deg chi= -44.500 deg] 
measure for 11.0 seconds; frame angle 0.50 degrees, wavelength=1.54184>
<Phi   scan: start=  44.0; len= 184.0; end= 228.0 at [Counterclockwise Eulerian 
angles: dx= 40.00 mm theta=  53.787 deg omega=  11.496 deg chi=  24.000 deg] 
measure for 15.0 seconds; frame angle 0.50 degrees, wavelength=1.54184>
<Omega scan: start=  90.6; len=  83.5; end= 174.1 at [Counterclockwise Eulerian 
angles: dx= 40.00 mm theta=  46.287 deg phi=  90.000 deg chi= -44.500 deg] 
measure for 11.0 seconds; frame angle 0.50 degrees, wavelength=1.54184>
<Omega scan: start= 340.9; len= 107.0; end= 447.9 at [Counterclockwise Eulerian 
angles: dx= 40.00 mm theta=  41.282 deg phi= 340.706 deg chi=  56.004 deg] 
measure for 9.0 seconds; frame angle 0.50 degrees, wavelength=1.54184>
<Omega scan: start=   4.6; len=  74.5; end=  79.1 at [Counterclockwise Eulerian 
angles: dx= 40.00 mm theta=  53.787 deg phi= 252.000 deg chi=  68.500 deg] 
measure for 15.0 seconds; frame angle 0.50 degrees, wavelength=1.54184>
<Omega scan: start=   1.4; len= 112.0; end= 113.4 at [Counterclockwise Eulerian 
angles: dx= 40.00 mm theta=  53.787 deg phi=  40.000 deg chi=  65.500 deg] 
measure for 15.0 seconds; frame angle 0.50 degrees, wavelength=1.54184>
<Omega scan: start=   1.4; len= 112.0; end= 113.4 at [Counterclockwise Eulerian 
angles: dx= 40.00 mm theta=  53.787 deg phi= 280.000 deg chi=  65.500 deg] 
measure for 15.0 seconds; frame angle 0.50 degrees, wavelength=1.54184>
<Omega scan: start=   4.6; len=  74.5; end=  79.1 at [Counterclockwise Eulerian 
angles: dx= 40.00 mm theta=  53.787 deg phi= 108.000 deg chi=  68.500 deg] 
measure for 15.0 seconds; frame angle 0.50 degrees, wavelength=1.54184>
<Omega scan: start=   1.4; len= 112.0; end= 113.4 at [Counterclockwise Eulerian 
angles: dx= 40.00 mm theta=  53.787 deg phi=  80.000 deg chi=  65.500 deg] 
measure for 15.0 seconds; frame angle 0.50 degrees, wavelength=1.54184>
<Phi   scan: start= 284.0; len= 264.0; end= 548.0 at [Counterclockwise Eulerian 
angles: dx= 40.00 mm theta=  53.787 deg omega= 105.633 deg chi= -44.500 deg] 
measure for 15.0 seconds; frame angle 0.50 degrees, wavelength=1.54184>
<Omega scan: start=   4.6; len=  74.5; end=  79.1 at [Counterclockwise Eulerian 
angles: dx= 40.00 mm theta=  53.787 deg phi= 324.000 deg chi=  68.500 deg] 
measure for 15.0 seconds; frame angle 0.50 degrees, wavelength=1.54184>
<Omega scan: start=  75.6; len=  98.5; end= 174.1 at [Counterclockwise Eulerian 
angles: dx= 40.00 mm theta=  38.787 deg phi= 270.000 deg chi= -44.500 deg] 
measure for 8.0 seconds; frame angle 0.50 degrees, wavelength=1.54184>
<Omega scan: start=   1.4; len= 112.0; end= 113.4 at [Counterclockwise Eulerian 
angles: dx= 40.00 mm theta=  53.787 deg phi= 240.000 deg chi=  65.500 deg] 
measure for 15.0 seconds; frame angle 0.50 degrees, wavelength=1.54184>
<Omega scan: start=   4.6; len=  74.5; end=  79.1 at [Counterclockwise Eulerian 
angles: dx= 40.00 mm theta=  53.787 deg phi= 180.000 deg chi=  68.500 deg] 
measure for 15.0 seconds; frame angle 0.50 degrees, wavelength=1.54184>
<Omega scan: start=   1.4; len= 112.0; end= 113.4 at [Counterclockwise Eulerian 
angles: dx= 40.00 mm theta=  53.787 deg phi= 120.000 deg chi=  65.500 deg] 
measure for 15.0 seconds; frame angle 0.50 degrees, wavelength=1.54184>
<Omega scan: start= 356.7; len=  92.5; end= 449.2 at [Counterclockwise Eulerian 
angles: dx= 40.00 mm theta=  53.688 deg phi=  83.080 deg chi=  53.294 deg] 
measure for 15.0 seconds; frame angle 0.50 degrees, wavelength=1.54184>
;
_diffrn_measurement_device 'KAPPA diffractometer'
_diffrn_measurement_device_type 'Bruker D8 VENTURE'
_diffrn_measurement_method '\w and \f scans'
_diffrn_radiation_monochromator 'multilayer mirror'
_diffrn_radiation_probe x-ray
_diffrn_radiation_type 'Cu K\a'
_diffrn_radiation_wavelength 1.54178
_diffrn_reflns_av_R_equivalents 0.0183
_diffrn_reflns_av_unetI/netI 0.0198
_diffrn_reflns_Laue_measured_fraction_full 0.999
_diffrn_reflns_Laue_measured_fraction_max 0.989
_diffrn_reflns_limit_h_max 21
_diffrn_reflns_limit_h_min -20
_diffrn_reflns_limit_k_max 9
_diffrn_reflns_limit_k_min -9
_diffrn_reflns_limit_l_max 27
_diffrn_reflns_limit_l_min -27
_diffrn_reflns_number 27614
_diffrn_reflns_point_group_measured_fraction_full 0.981
_diffrn_reflns_point_group_measured_fraction_max 0.952
_diffrn_reflns_reduction_process narrow-frame
_diffrn_reflns_theta_full 67.679
_diffrn_reflns_theta_max 79.54
_diffrn_reflns_theta_min 2.035
_diffrn_source 'microfocus sealed tube'
_diffrn_source_current 1.1
_diffrn_source_target Cu
_diffrn_source_type 'INCOATEC I\mS Diamond II'
_diffrn_source_voltage 50
_exptl_absorpt_coefficient_mu 0.7
_exptl_absorpt_correction_T_max 0.913
_exptl_absorpt_correction_T_min 0.718
_exptl_absorpt_correction_type multi-scan
_exptl_absorpt_process_details
;Krause, L., Herbst-Irmer, R., Sheldrick, G. M., Stalke, D. (2015).
"Comparison of silver and molybdenum microfocus X-ray sources for single-crystal
 structure determination"
J. Appl. Cryst. 48, 3-10.
doi:10.1107/S1600576714022985
;
_exptl_crystal_colour colourless
_exptl_crystal_density_diffrn 1.362
_exptl_crystal_description prism
_exptl_crystal_F_000 1136
_exptl_crystal_size_max 0.506
_exptl_crystal_size_mid 0.275
_exptl_crystal_size_min 0.132
_refine_diff_density_max 0.191
_refine_diff_density_min -0.186
_refine_diff_density_rms 0.039
_refine_ls_abs_structure_details
;
 Flack x determined using 2418 quotients [(I+)-(I-)]/[(I+)+(I-)]
 (Parsons, Flack and Wagner, Acta Cryst. B69 (2013) 249-259).
;
_refine_ls_abs_structure_Flack 0.03(5)
_refine_ls_extinction_method none
_refine_ls_goodness_of_fit_ref 1.039
_refine_ls_hydrogen_treatment constr
_refine_ls_matrix_type full
_refine_ls_number_parameters 379
_refine_ls_number_reflns 5527
_refine_ls_number_restraints 1
_refine_ls_restrained_S_all 1.039
_refine_ls_R_factor_all 0.0300
_refine_ls_R_factor_gt 0.0300
_refine_ls_shift/su_max 0.000
_refine_ls_shift/su_mean 0.000
_refine_ls_structure_factor_coef Fsqd
_refine_ls_weighting_details 'w=1/[\s^2^(Fo^2^)+(0.0450P)^2^+1.2961P] where P=(Fo^2^+2Fc^2^)/3'
_refine_ls_weighting_scheme calc
_refine_ls_wR_factor_gt 0.0796
_refine_ls_wR_factor_ref 0.0796
_reflns_Friedel_coverage 0.784
_reflns_Friedel_fraction_full 0.961
_reflns_Friedel_fraction_max 0.909
_reflns_number_gt 5524
_reflns_number_total 5527
_reflns_threshold_expression 'I > 2\s(I)'
_cod_data_source_file d5sc05037e3.cif
_cod_data_source_block cu_vd3247cu2_vesely_a
_cod_depositor_comments 'Adding full bibliography for 1575530.cif.'
_cod_original_sg_symbol_H-M 'C 2'
_cod_database_code 1575530
_shelx_shelxl_version_number 2019/3
_shelx_space_group_comment
;
The symmetry employed for this shelxl refinement is uniquely defined
by the following loop, which should always be used as a source of
symmetry information in preference to the above space-group names.
They are only intended as comments.
;
_exptl_bruker_absorpt_correction_t_ratio 0.8406
_shelx_estimated_absorpt_t_min 0.718
_shelx_estimated_absorpt_t_max 0.913
_bruker_diffrn_measurement_temperature_device 'Oxford Cryostream 1000'
_diffrn_measurement_bruker_total_exposure_time 69111.0
_diffrn_reflns_bruker_av_norm_i 368079.168
_diffrn_reflns_bruker_number_gt 31530
_computing_bruker_data_scaling 'SADABS-2016/2 - Bruker AXS area detector scaling and absorption correction'
_geom_details
; All esds (except the esd in the dihedral angle between two l.s. planes)
 are estimated using the full covariance matrix.  The cell esds are taken
 into account individually in the estimation of esds in distances, angles
 and torsion angles; correlations between esds in cell parameters are only
 used when they are defined by crystal symmetry.  An approximate (isotropic)
 treatment of cell esds is used for estimating esds involving l.s. planes.
;

loop_
_space_group_symop_operation_xyz
'x, y, z'
'-x, y, -z'
'x+1/2, y+1/2, z'
'-x+1/2, y+1/2, -z'

loop_
_atom_site_label
_atom_site_type_symbol
_atom_site_fract_x
_atom_site_fract_y
_atom_site_fract_z
_atom_site_U_iso_or_equiv
_atom_site_adp_type
_atom_site_occupancy
_atom_site_site_symmetry_order
_atom_site_calc_flag
_atom_site_refinement_flags_posn
_atom_site_refinement_flags_adp
_atom_site_refinement_flags_occupancy
_atom_site_disorder_assembly
_atom_site_disorder_group
O1A O 0.45554(7) 0.57643(18) 0.16017(6) 0.0242(3) Uani 1 1 d . . . . .
O2A O 0.58456(7) 0.61571(18) 0.19277(5) 0.0206(3) Uani 1 1 d . . . . .
C1A C 0.52332(10) 0.5170(2) 0.16207(7) 0.0181(3) Uani 1 1 d . . . . .
C2A C 0.54118(10) 0.3405(2) 0.13224(7) 0.0158(3) Uani 1 1 d . . . . .
C3A C 0.50072(10) 0.1869(2) 0.14946(8) 0.0187(3) Uani 1 1 d . . . . .
H3A H 0.466983 0.195888 0.180982 0.022 Uiso 1 1 calc R U . . .
C4A C 0.50932(10) 0.0203(2) 0.12086(8) 0.0187(3) Uani 1 1 d . . . . .
H4A H 0.483503 -0.085352 0.133927 0.022 Uiso 1 1 calc R U . . .
C7A C 0.55593(10) 0.0097(2) 0.07309(8) 0.0187(3) Uani 1 1 d . . . . .
H7A H 0.561799 -0.103360 0.053139 0.022 Uiso 1 1 calc R U . . .
C8A C 0.59396(10) 0.1640(2) 0.05443(7) 0.0179(3) Uani 1 1 d . . . . .
H8A H 0.624615 0.155592 0.021001 0.021 Uiso 1 1 calc R U . . .
C9A C 0.58819(9) 0.3318(2) 0.08374(7) 0.0150(3) Uani 1 1 d . . . . .
C10A C 0.62809(9) 0.4943(2) 0.06005(7) 0.0154(3) Uani 1 1 d . . . . .
C11A C 0.60962(10) 0.5399(2) -0.00224(7) 0.0177(3) Uani 1 1 d . . . . .
H11A H 0.568983 0.473295 -0.027546 0.021 Uiso 1 1 calc R U . . .
C12A C 0.64976(10) 0.6811(3) -0.02781(8) 0.0197(3) Uani 1 1 d . . . . .
H12A H 0.636292 0.711136 -0.070131 0.024 Uiso 1 1 calc R U . . .
C13A C 0.70965(10) 0.7779(3) 0.00897(8) 0.0206(3) Uani 1 1 d . . . . .
H13A H 0.737114 0.874770 -0.008131 0.025 Uiso 1 1 calc R U . . .
C14A C 0.72933(10) 0.7329(2) 0.07071(8) 0.0199(3) Uani 1 1 d . . . . .
H14A H 0.770852 0.798554 0.095463 0.024 Uiso 1 1 calc R U . . .
C15A C 0.68886(9) 0.5922(2) 0.09704(7) 0.0165(3) Uani 1 1 d . . . . .
C16A C 0.71520(10) 0.5400(2) 0.16215(8) 0.0189(3) Uani 1 1 d . . . . .
C17A C 0.79574(11) 0.4875(3) 0.18087(9) 0.0253(4) Uani 1 1 d . . . . .
H17A H 0.832554 0.482390 0.151375 0.030 Uiso 1 1 calc R U . . .
C18A C 0.82245(13) 0.4430(3) 0.24145(10) 0.0328(5) Uani 1 1 d . . . . .
H18A H 0.877215 0.407489 0.253269 0.039 Uiso 1 1 calc R U . . .
C19A C 0.76967(15) 0.4501(3) 0.28496(9) 0.0349(5) Uani 1 1 d . . . . .
H19A H 0.788315 0.420209 0.326661 0.042 Uiso 1 1 calc R U . . .
C20A C 0.68943(14) 0.5007(3) 0.26774(8) 0.0286(4) Uani 1 1 d . . . . .
H20A H 0.652806 0.505607 0.297369 0.034 Uiso 1 1 calc R U . . .
C21A C 0.66360(11) 0.5441(2) 0.20667(8) 0.0203(3) Uani 1 1 d . . . . .
O1B O 0.44734(8) 0.27701(19) 0.27661(5) 0.0253(3) Uani 1 1 d . . . . .
O2B O 0.47252(7) 0.47524(18) 0.35131(6) 0.0197(3) Uani 1 1 d . . . . .
C1B C 0.41988(10) 0.3936(2) 0.30607(7) 0.0182(3) Uani 1 1 d . . . . .
C2B C 0.33310(10) 0.4497(2) 0.29659(7) 0.0165(3) Uani 1 1 d . . . . .
C3B C 0.29791(11) 0.4789(2) 0.23553(8) 0.0200(3) Uani 1 1 d . . . . .
H3B H 0.330530 0.472969 0.203232 0.024 Uiso 1 1 calc R U . . .
C4B C 0.21594(11) 0.5164(3) 0.22203(8) 0.0217(4) Uani 1 1 d . . . . .
H4B H 0.192631 0.538861 0.180704 0.026 Uiso 1 1 calc R U . . .
C7B C 0.16793(10) 0.5210(2) 0.26904(8) 0.0209(4) Uani 1 1 d . . . . .
H7B H 0.111675 0.546914 0.259913 0.025 Uiso 1 1 calc R U . . .
C8B C 0.20202(10) 0.4879(2) 0.32938(7) 0.0186(3) Uani 1 1 d . . . . .
H8B H 0.168341 0.489129 0.361068 0.022 Uiso 1 1 calc R U . . .
C9B C 0.28512(9) 0.4526(2) 0.34460(7) 0.0155(3) Uani 1 1 d . . . . .
C10B C 0.31522(10) 0.4086(2) 0.41033(7) 0.0155(3) Uani 1 1 d . . . . .
C11B C 0.27805(10) 0.2653(3) 0.43810(8) 0.0180(3) Uani 1 1 d . . . . .
H11B H 0.238329 0.193240 0.413952 0.022 Uiso 1 1 calc R U . . .
C12B C 0.29832(10) 0.2269(2) 0.50040(8) 0.0204(4) Uani 1 1 d . . . . .
H12B H 0.273134 0.128135 0.518404 0.025 Uiso 1 1 calc R U . . .
C13B C 0.35546(11) 0.3331(3) 0.53626(8) 0.0220(4) Uani 1 1 d . . . . .
H13B H 0.369161 0.308063 0.578934 0.026 Uiso 1 1 calc R U . . .
C14B C 0.39239(10) 0.4758(3) 0.50946(8) 0.0195(3) Uani 1 1 d . . . . .
H14B H 0.431320 0.548529 0.534139 0.023 Uiso 1 1 calc R U . . .
C15B C 0.37324(9) 0.5147(2) 0.44650(7) 0.0158(3) Uani 1 1 d . . . . .
C16B C 0.41253(9) 0.6731(2) 0.42077(7) 0.0167(3) Uani 1 1 d . . . . .
C17B C 0.40922(10) 0.8470(3) 0.44570(8) 0.0197(3) Uani 1 1 d . . . . .
H17B H 0.379379 0.866474 0.479119 0.024 Uiso 1 1 calc R U . . .
C18B C 0.44902(10) 0.9928(3) 0.42234(8) 0.0218(4) Uani 1 1 d . . . . .
H18B H 0.446138 1.110696 0.439756 0.026 Uiso 1 1 calc R U . . .
C19B C 0.49294(10) 0.9658(3) 0.37356(8) 0.0221(4) Uani 1 1 d . . . . .
H19B H 0.519799 1.065484 0.357532 0.026 Uiso 1 1 calc R U . . .
C20B C 0.49776(10) 0.7940(3) 0.34817(8) 0.0204(4) Uani 1 1 d . . . . .
H20B H 0.528123 0.774719 0.315047 0.024 Uiso 1 1 calc R U . . .
C21B C 0.45735(9) 0.6504(2) 0.37203(8) 0.0172(3) Uani 1 1 d . . . . .

loop_
_atom_site_aniso_label
_atom_site_aniso_U_11
_atom_site_aniso_U_22
_atom_site_aniso_U_33
_atom_site_aniso_U_23
_atom_site_aniso_U_13
_atom_site_aniso_U_12
O1A 0.0229(6) 0.0193(6) 0.0326(6) 0.0025(5) 0.0113(5) 0.0042(5)
O2A 0.0243(6) 0.0162(6) 0.0215(6) -0.0039(5) 0.0040(5) 0.0016(5)
C1A 0.0229(8) 0.0164(8) 0.0161(7) 0.0032(6) 0.0067(6) 0.0010(7)
C2A 0.0145(7) 0.0163(8) 0.0160(7) 0.0008(6) -0.0004(6) 0.0019(6)
C3A 0.0179(8) 0.0205(8) 0.0179(7) 0.0017(7) 0.0037(6) -0.0011(7)
C4A 0.0173(7) 0.0164(8) 0.0218(8) 0.0009(6) 0.0007(6) -0.0022(6)
C7A 0.0161(7) 0.0171(8) 0.0218(8) -0.0042(7) -0.0008(6) 0.0002(7)
C8A 0.0145(7) 0.0208(9) 0.0186(7) -0.0024(7) 0.0030(6) -0.0007(7)
C9A 0.0115(7) 0.0167(8) 0.0161(7) 0.0002(6) -0.0010(6) -0.0003(6)
C10A 0.0124(6) 0.0162(7) 0.0183(7) 0.0000(6) 0.0042(6) 0.0022(6)
C11A 0.0135(7) 0.0208(8) 0.0192(7) -0.0009(6) 0.0033(6) -0.0003(6)
C12A 0.0189(8) 0.0221(8) 0.0193(7) 0.0039(7) 0.0069(6) 0.0033(7)
C13A 0.0176(8) 0.0174(8) 0.0286(8) 0.0009(7) 0.0095(6) -0.0006(7)
C14A 0.0147(7) 0.0178(8) 0.0272(8) -0.0021(7) 0.0027(6) -0.0011(7)
C15A 0.0145(7) 0.0149(8) 0.0201(7) -0.0032(7) 0.0029(6) 0.0013(6)
C16A 0.0199(8) 0.0132(8) 0.0217(8) -0.0017(6) -0.0041(6) -0.0022(6)
C17A 0.0194(8) 0.0177(8) 0.0360(10) -0.0027(8) -0.0063(7) -0.0022(7)
C18A 0.0310(10) 0.0200(9) 0.0410(11) 0.0012(8) -0.0180(9) -0.0020(8)
C19A 0.0521(13) 0.0201(9) 0.0260(9) 0.0020(8) -0.0186(9) -0.0034(9)
C20A 0.0472(11) 0.0179(8) 0.0186(8) -0.0027(7) -0.0027(7) -0.0027(9)
C21A 0.0258(8) 0.0133(8) 0.0202(8) -0.0021(6) -0.0030(6) -0.0001(7)
O1B 0.0297(6) 0.0271(6) 0.0203(6) -0.0032(5) 0.0072(5) 0.0070(5)
O2B 0.0153(5) 0.0203(6) 0.0234(6) -0.0017(5) 0.0018(4) 0.0021(5)
C1B 0.0229(8) 0.0191(8) 0.0139(7) 0.0027(6) 0.0069(6) 0.0014(7)
C2B 0.0187(8) 0.0141(7) 0.0167(7) -0.0007(6) 0.0026(6) -0.0016(6)
C3B 0.0244(8) 0.0184(8) 0.0171(7) -0.0012(7) 0.0032(6) -0.0033(7)
C4B 0.0242(8) 0.0223(9) 0.0171(7) 0.0013(7) -0.0030(6) -0.0053(7)
C7B 0.0165(7) 0.0210(9) 0.0239(8) 0.0005(7) -0.0023(6) -0.0025(6)
C8B 0.0169(7) 0.0192(8) 0.0200(7) -0.0011(7) 0.0036(6) -0.0017(7)
C9B 0.0165(7) 0.0127(7) 0.0172(7) -0.0013(6) 0.0023(6) -0.0013(6)
C10B 0.0135(7) 0.0164(8) 0.0172(7) 0.0001(6) 0.0046(6) 0.0033(6)
C11B 0.0157(7) 0.0185(8) 0.0206(7) -0.0017(7) 0.0048(6) -0.0011(6)
C12B 0.0191(8) 0.0200(9) 0.0236(8) 0.0048(7) 0.0079(6) 0.0009(7)
C13B 0.0197(8) 0.0286(9) 0.0175(7) 0.0039(7) 0.0018(6) 0.0025(7)
C14B 0.0156(7) 0.0239(8) 0.0184(7) 0.0006(7) -0.0005(6) 0.0009(7)
C15B 0.0120(7) 0.0177(8) 0.0178(7) -0.0004(6) 0.0026(6) 0.0016(6)
C16B 0.0110(7) 0.0202(8) 0.0178(7) 0.0015(7) -0.0017(6) 0.0000(6)
C17B 0.0161(8) 0.0219(9) 0.0203(8) -0.0015(7) -0.0008(6) 0.0011(7)
C18B 0.0182(7) 0.0171(8) 0.0284(8) 0.0000(7) -0.0032(6) -0.0011(7)
C19B 0.0147(7) 0.0206(9) 0.0296(9) 0.0083(8) -0.0014(6) -0.0030(7)
C20B 0.0146(7) 0.0241(9) 0.0220(8) 0.0047(7) 0.0007(6) 0.0005(7)
C21B 0.0128(7) 0.0177(8) 0.0204(7) 0.0014(6) -0.0004(6) 0.0004(6)

loop_
_atom_type_symbol
_atom_type_description
_atom_type_scat_dispersion_real
_atom_type_scat_dispersion_imag
_atom_type_scat_source
C C 0.0181 0.0091 'International Tables Vol C Tables 4.2.6.8 and 6.1.1.4'
H H 0.0000 0.0000 'International Tables Vol C Tables 4.2.6.8 and 6.1.1.4'
O O 0.0492 0.0322 'International Tables Vol C Tables 4.2.6.8 and 6.1.1.4'

loop_
_exptl_crystal_face_index_h
_exptl_crystal_face_index_k
_exptl_crystal_face_index_l
_exptl_crystal_face_perp_dist
-3 1 -5 0.198
-3 -2 4 0.087
-2 -1 -2 0.136
-1 0 1 0.023
-1 2 1 0.074
0 -1 1 0.13
0 -2 -5 0.132
1 0 -1 0.066
1 3 -1 0.082
1 2 0 0.076
2 0 3 0.264
3 -4 2 0.141
5 3 5 0.173

loop_
_geom_angle_atom_site_label_1
_geom_angle_atom_site_label_2
_geom_angle_atom_site_label_3
_geom_angle
_geom_angle_site_symmetry_1
_geom_angle_site_symmetry_3
_geom_angle_publ_flag
C1A O2A C21A 121.65(13) . . ?
O1A C1A O2A 117.47(16) . . ?
O1A C1A C2A 122.57(16) . . ?
O2A C1A C2A 119.96(14) . . ?
C3A C2A C9A 120.56(16) . . ?
C3A C2A C1A 116.77(14) . . ?
C9A C2A C1A 122.20(15) . . ?
C4A C3A C2A 120.49(15) . . ?
C4A C3A H3A 119.8 . . ?
C2A C3A H3A 119.8 . . ?
C7A C4A C3A 119.45(16) . . ?
C7A C4A H4A 120.3 . . ?
C3A C4A H4A 120.3 . . ?
C8A C7A C4A 120.11(16) . . ?
C8A C7A H7A 119.9 . . ?
C4A C7A H7A 119.9 . . ?
C7A C8A C9A 121.45(15) . . ?
C7A C8A H8A 119.3 . . ?
C9A C8A H8A 119.3 . . ?
C8A C9A C2A 117.86(15) . . ?
C8A C9A C10A 118.88(14) . . ?
C2A C9A C10A 123.17(15) . . ?
C11A C10A C15A 119.10(15) . . ?
C11A C10A C9A 118.77(14) . . ?
C15A C10A C9A 121.86(14) . . ?
C12A C11A C10A 121.14(15) . . ?
C12A C11A H11A 119.4 . . ?
C10A C11A H11A 119.4 . . ?
C13A C12A C11A 119.57(16) . . ?
C13A C12A H12A 120.2 . . ?
C11A C12A H12A 120.2 . . ?
C14A C13A C12A 119.97(16) . . ?
C14A C13A H13A 120.0 . . ?
C12A C13A H13A 120.0 . . ?
C13A C14A C15A 120.94(15) . . ?
C13A C14A H14A 119.5 . . ?
C15A C14A H14A 119.5 . . ?
C14A C15A C10A 119.28(15) . . ?
C14A C15A C16A 119.37(15) . . ?
C10A C15A C16A 121.19(15) . . ?
C21A C16A C17A 117.38(16) . . ?
C21A C16A C15A 122.74(15) . . ?
C17A C16A C15A 119.87(16) . . ?
C18A C17A C16A 121.10(19) . . ?
C18A C17A H17A 119.4 . . ?
C16A C17A H17A 119.4 . . ?
C17A C18A C19A 120.16(18) . . ?
C17A C18A H18A 119.9 . . ?
C19A C18A H18A 119.9 . . ?
C18A C19A C20A 120.05(17) . . ?
C18A C19A H19A 120.0 . . ?
C20A C19A H19A 120.0 . . ?
C21A C20A C19A 119.00(19) . . ?
C21A C20A H20A 120.5 . . ?
C19A C20A H20A 120.5 . . ?
C16A C21A C20A 122.30(17) . . ?
C16A C21A O2A 120.36(14) . . ?
C20A C21A O2A 116.86(16) . . ?
C1B O2B C21B 120.80(13) . . ?
O1B C1B O2B 116.69(15) . . ?
O1B C1B C2B 123.77(16) . . ?
O2B C1B C2B 119.53(14) . . ?
C3B C2B C9B 120.38(15) . . ?
C3B C2B C1B 116.55(14) . . ?
C9B C2B C1B 122.63(14) . . ?
C4B C3B C2B 120.42(15) . . ?
C4B C3B H3B 119.8 . . ?
C2B C3B H3B 119.8 . . ?
C3B C4B C7B 119.80(15) . . ?
C3B C4B H4B 120.1 . . ?
C7B C4B H4B 120.1 . . ?
C4B C7B C8B 120.06(15) . . ?
C4B C7B H7B 120.0 . . ?
C8B C7B H7B 120.0 . . ?
C7B C8B C9B 121.43(15) . . ?
C7B C8B H8B 119.3 . . ?
C9B C8B H8B 119.3 . . ?
C8B C9B C2B 117.88(14) . . ?
C8B C9B C10B 117.38(14) . . ?
C2B C9B C10B 124.61(14) . . ?
C15B C10B C11B 118.92(15) . . ?
C15B C10B C9B 122.70(15) . . ?
C11B C10B C9B 118.10(15) . . ?
C12B C11B C10B 121.10(16) . . ?
C12B C11B H11B 119.4 . . ?
C10B C11B H11B 119.4 . . ?
C13B C12B C11B 119.86(16) . . ?
C13B C12B H12B 120.1 . . ?
C11B C12B H12B 120.1 . . ?
C14B C13B C12B 119.65(16) . . ?
C14B C13B H13B 120.2 . . ?
C12B C13B H13B 120.2 . . ?
C13B C14B C15B 121.07(16) . . ?
C13B C14B H14B 119.5 . . ?
C15B C14B H14B 119.5 . . ?
C10B C15B C14B 119.39(15) . . ?
C10B C15B C16B 121.84(14) . . ?
C14B C15B C16B 118.71(15) . . ?
C17B C16B C21B 117.64(16) . . ?
C17B C16B C15B 121.82(14) . . ?
C21B C16B C15B 120.47(15) . . ?
C18B C17B C16B 120.97(16) . . ?
C18B C17B H17B 119.5 . . ?
C16B C17B H17B 119.5 . . ?
C19B C18B C17B 119.96(18) . . ?
C19B C18B H18B 120.0 . . ?
C17B C18B H18B 120.0 . . ?
C20B C19B C18B 120.31(17) . . ?
C20B C19B H19B 119.8 . . ?
C18B C19B H19B 119.8 . . ?
C19B C20B C21B 118.84(16) . . ?
C19B C20B H20B 120.6 . . ?
C21B C20B H20B 120.6 . . ?
C20B C21B C16B 122.27(16) . . ?
C20B C21B O2B 117.25(14) . . ?
C16B C21B O2B 119.87(15) . . ?

loop_
_geom_bond_atom_site_label_1
_geom_bond_atom_site_label_2
_geom_bond_distance
_geom_bond_site_symmetry_2
_geom_bond_publ_flag
O1A C1A 1.206(2) . ?
O2A C1A 1.354(2) . ?
O2A C21A 1.412(2) . ?
C1A C2A 1.500(2) . ?
C2A C3A 1.392(2) . ?
C2A C9A 1.404(2) . ?
C3A C4A 1.391(2) . ?
C3A H3A 0.9500 . ?
C4A C7A 1.388(2) . ?
C4A H4A 0.9500 . ?
C7A C8A 1.387(2) . ?
C7A H7A 0.9500 . ?
C8A C9A 1.399(2) . ?
C8A H8A 0.9500 . ?
C9A C10A 1.493(2) . ?
C10A C11A 1.398(2) . ?
C10A C15A 1.405(2) . ?
C11A C12A 1.393(2) . ?
C11A H11A 0.9500 . ?
C12A C13A 1.389(3) . ?
C12A H12A 0.9500 . ?
C13A C14A 1.388(3) . ?
C13A H13A 0.9500 . ?
C14A C15A 1.401(2) . ?
C14A H14A 0.9500 . ?
C15A C16A 1.485(2) . ?
C16A C21A 1.385(2) . ?
C16A C17A 1.402(2) . ?
C17A C18A 1.381(3) . ?
C17A H17A 0.9500 . ?
C18A C19A 1.383(3) . ?
C18A H18A 0.9500 . ?
C19A C20A 1.389(3) . ?
C19A H19A 0.9500 . ?
C20A C21A 1.386(2) . ?
C20A H20A 0.9500 . ?
O1B C1B 1.200(2) . ?
O2B C1B 1.369(2) . ?
O2B C21B 1.399(2) . ?
C1B C2B 1.490(2) . ?
C2B C3B 1.402(2) . ?
C2B C9B 1.405(2) . ?
C3B C4B 1.384(3) . ?
C3B H3B 0.9500 . ?
C4B C7B 1.388(2) . ?
C4B H4B 0.9500 . ?
C7B C8B 1.388(2) . ?
C7B H7B 0.9500 . ?
C8B C9B 1.403(2) . ?
C8B H8B 0.9500 . ?
C9B C10B 1.495(2) . ?
C10B C15B 1.400(2) . ?
C10B C11B 1.401(2) . ?
C11B C12B 1.390(2) . ?
C11B H11B 0.9500 . ?
C12B C13B 1.389(3) . ?
C12B H12B 0.9500 . ?
C13B C14B 1.386(3) . ?
C13B H13B 0.9500 . ?
C14B C15B 1.403(2) . ?
C14B H14B 0.9500 . ?
C15B C16B 1.483(2) . ?
C16B C17B 1.394(3) . ?
C16B C21B 1.394(2) . ?
C17B C18B 1.393(3) . ?
C17B H17B 0.9500 . ?
C18B C19B 1.389(3) . ?
C18B H18B 0.9500 . ?
C19B C20B 1.385(3) . ?
C19B H19B 0.9500 . ?
C20B C21B 1.391(2) . ?
C20B H20B 0.9500 . ?

loop_
_bruker_diffrn_runs_axis
_bruker_diffrn_runs_distance
_bruker_diffrn_runs_theta
_bruker_diffrn_runs_omega
_bruker_diffrn_runs_phi
_bruker_diffrn_runs_chi
_bruker_diffrn_runs_width
_bruker_diffrn_runs_images
_bruker_diffrn_runs_time
_bruker_diffrn_runs_wavelength
_bruker_diffrn_runs_voltage
_bruker_diffrn_runs_current
_bruker_diffrn_runs_temperature
Phi 40.0 27.5 0.0 0.0 54.74 1.0 180 1.0 1.54184 50.0 1.0 100.14999999999998
Phi 40.0 27.5 0.0 180.0 54.74 1.0 180 1.0 1.54184 50.0 1.0 100.14999999999998
Omega 40.0 53.787 1.44 0.0 65.5 0.5 224 15.0 1.54184 50.0 1.0 100.14999999999998
Phi 40.0 53.787 107.777 -52.0 -24.0 0.5 432 15.0 1.54184 50.0 1.0 100.14999999999998
Omega 40.0 53.787 1.44 160.0 65.5 0.5 224 15.0 1.54184 50.0 1.0 100.14999999999998
Omega 40.0 53.787 1.44 -40.0 65.5 0.5 224 15.0 1.54184 50.0 1.0 100.14999999999998
Phi 40.0 -23.787 58.297916825069805 0.0 -44.5 0.5 720 4.0 1.54184 50.0 1.0 100.14999999999998
Omega 40.0 46.287 90.603 180.0 -44.5 0.5 167 11.0 1.54184 50.0 1.0 100.14999999999998
Phi 40.0 53.787 11.496207798245255 44.0 24.0 0.5 368 15.0 1.54184 50.0 1.0 100.14999999999998
Omega 40.0 46.287 90.603 90.0 -44.5 0.5 167 11.0 1.54184 50.0 1.0 100.14999999999998
Omega 40.0 41.2825 -19.139 -19.294 56.004 0.5 214 9.0 1.54184 50.0 1.0 100.14999999999998
Omega 40.0 53.787 4.64 252.0 68.5 0.5 149 15.0 1.54184 50.0 1.0 100.14999999999998
Omega 40.0 53.787 1.44 40.0 65.5 0.5 224 15.0 1.54184 50.0 1.0 100.14999999999998
Omega 40.0 53.787 1.44 -80.0 65.5 0.5 224 15.0 1.54184 50.0 1.0 100.14999999999998
Omega 40.0 53.787 4.64 108.0 68.5 0.5 149 15.0 1.54184 50.0 1.0 100.14999999999998
Omega 40.0 53.787 1.44 80.0 65.5 0.5 224 15.0 1.54184 50.0 1.0 100.14999999999998
Phi 40.0 53.787 105.6332168250698 -76.0 -44.5 0.5 528 15.0 1.54184 50.0 1.0 100.14999999999998
Omega 40.0 53.787 4.64 324.0 68.5 0.5 149 15.0 1.54184 50.0 1.0 100.14999999999998
Omega 40.0 38.787 75.603 270.0 -44.5 0.5 197 8.0 1.54184 50.0 1.0 100.14999999999998
Omega 40.0 53.787 1.44 -119.99999999999999 65.5 0.5 224 15.0 1.54184 50.0 1.0 100.14999999999998
Omega 40.0 53.787 4.64 180.0 68.5 0.5 149 15.0 1.54184 50.0 1.0 100.14999999999998
Omega 40.0 53.787 1.44 119.99999999999999 65.5 0.5 224 15.0 1.54184 50.0 1.0 100.14999999999998
Omega 40.0 53.6885 -3.277 83.08 53.294 0.5 231 15.0 1.54184 50.0 1.0 100.14999999999998
Omega 40.0 38.787 75.603 90.0 -44.5 0.5 197 8.0 1.54184 50.0 1.0 100.14999999999998
Omega 40.0 -24.0695 -54.568 -54.0 -65.5 0.5 187 4.0 1.54184 50.0 1.0 100.14999999999998
Omega 40.0 46.287 90.603 270.0 -44.5 0.5 167 11.0 1.54184 50.0 1.0 100.14999999999998
Omega 40.0 53.787 1.44 -160.0 65.5 0.5 224 15.0 1.54184 50.0 1.0 100.14999999999998
Phi 40.0 -24.0695 -46.0112168250698 -212.0 44.5 0.5 480 4.0 1.54184 50.0 1.0 100.14999999999998
Omega 40.0 46.287 90.603 0.0 -44.5 0.5 167 11.0 1.54184 50.0 1.0 100.14999999999998
Phi 40.0 46.287 90.6332168250698 0.0 -44.5 0.5 720 11.0 1.54184 50.0 1.0 100.14999999999998
Omega 40.0 40.57 -27.211 -3.9490000000000003 48.764 0.5 224 9.0 1.54184 50.0 1.0 100.14999999999998
Phi 40.0 -31.287000000000003 43.29791682506977 0.0 -44.5 0.5 720 6.0 1.54184 50.0 1.0 100.14999999999998
Phi 40.0 -24.0695 -48.21709220175477 -204.0 24.0 0.5 416 4.0 1.54184 50.0 1.0 100.14999999999998
Phi 40.0 38.787 75.63321682506981 0.0 -44.5 0.5 720 8.0 1.54184 50.0 1.0 100.14999999999998
